data_1575306
loop_
_publ_author_name
'Schwamm, Ryan J.'
'Bhide, Malavika A.'
'Nichol, Gary S.'
'Cowley, Michael J.'

_publ_section_title
;
 Reversible addition of ethene to gallium(i) monomers and dimers.
;
_journal_issue 29
_journal_name_full 'Chemical science'
_journal_page_first 13333
_journal_page_last 13344
_journal_paper_doi 10.1039/d4sc06894g
_journal_volume 16
_journal_year 2025
_chemical_formula_moiety 'C42 H37 B F15 Ga N P, C3 H3'
_chemical_formula_sum 'C45 H40 B F15 Ga N P'
_chemical_formula_weight 991.28
_space_group_crystal_system orthorhombic
_space_group_IT_number 61
_space_group_name_Hall '-P 2ac 2ab'
_space_group_name_H-M_alt 'P b c a'
_atom_sites_solution_hydrogens geom
_audit_creation_date 2022-08-24
_audit_creation_method
;
Olex2 1.5-beta
(compiled 2022.04.07 svn.rca3783a0 for OlexSys, GUI svn.r6498)
;
_audit_update_record
;
2024-09-16 deposited with the CCDC.	2025-04-10 downloaded from the CCDC.
;
_cell_angle_alpha 90
_cell_angle_beta 90
_cell_angle_gamma 90
_cell_formula_units_Z 8
_cell_length_a 15.4213(2)
_cell_length_b 17.2470(3)
_cell_length_c 31.7812(5)
_cell_measurement_reflns_used 37362
_cell_measurement_temperature 120.01(10)
_cell_measurement_theta_max 29.1490
_cell_measurement_theta_min 3.6000
_cell_volume 8452.9(2)
_computing_cell_refinement 'CrysAlisPro 1.171.41.99a (Rigaku OD, 2021)'
_computing_data_collection 'CrysAlisPro 1.171.41.99a (Rigaku OD, 2021)'
_computing_data_reduction 'CrysAlisPro 1.171.41.99a (Rigaku OD, 2021)'
_computing_molecular_graphics 'Olex2 1.5-beta (Dolomanov et al., 2009)'
_computing_publication_material 'Olex2 1.5-beta (Dolomanov et al., 2009)'
_computing_structure_refinement 'SHELXL 2018/3 (Sheldrick, 2015)'
_computing_structure_solution 'SHELXT 2018/2 (Sheldrick, 2018)'
_diffrn_ambient_environment N~2~
_diffrn_ambient_temperature 120.01(10)
_diffrn_detector 'CCD plate'
_diffrn_detector_area_resol_mean 5.1574
_diffrn_detector_type Atlas
_diffrn_measured_fraction_theta_full 0.998
_diffrn_measured_fraction_theta_max 0.998
_diffrn_measurement_details
;
List of Runs (angles in degrees, time in seconds):

  # Type    Start    End  Width  t~exp~   \w     \q     \k     \f   Frames
#--------------------------------------------------------------------------
  1  \w    -83.00  13.00   1.00   15.00    --  -12.93 -53.00   8.00   96
  2  \w    -39.00  57.00   1.00   15.00    --  -12.93  53.00 153.00   96
  3  \w    -42.00  18.00   1.00   15.00    --  -12.93 -77.00 -60.00   60
  4  \w    -35.00  60.00   1.00   15.00    --  -12.93  38.00  60.00   95
  5  \w    -15.00  55.00   1.00   15.00    --   14.65 -99.00-180.00   70
  6  \w     39.00 101.00   1.00   15.00    --   14.65 178.00 -30.00   62
  7  \w    -86.00 -19.00   1.00   15.00    --  -12.93 -38.00  90.00   67
;
_diffrn_measurement_device 'four-circle diffractometer'
_diffrn_measurement_device_type 'SuperNova, Dual, Cu at home/near, Atlas'
_diffrn_measurement_method '\w scans'
_diffrn_orient_matrix_type 'CrysAlisPro convention (1999,Acta A55,543-557)'
_diffrn_orient_matrix_UB_11 -0.0068239000
_diffrn_orient_matrix_UB_12 -0.0041482000
_diffrn_orient_matrix_UB_13 -0.0219580000
_diffrn_orient_matrix_UB_21 -0.0345209000
_diffrn_orient_matrix_UB_22 -0.0261688000
_diffrn_orient_matrix_UB_23 0.0039712000
_diffrn_orient_matrix_UB_31 -0.0296229000
_diffrn_orient_matrix_UB_32 0.0314492000
_diffrn_orient_matrix_UB_33 0.0004279000
_diffrn_radiation_monochromator mirror
_diffrn_radiation_probe x-ray
_diffrn_radiation_type 'Mo K\a'
_diffrn_radiation_wavelength 0.71073
_diffrn_reflns_av_R_equivalents 0.0717
_diffrn_reflns_av_unetI/netI 0.0327
_diffrn_reflns_Laue_measured_fraction_full 0.998
_diffrn_reflns_Laue_measured_fraction_max 0.998
_diffrn_reflns_limit_h_max 20
_diffrn_reflns_limit_h_min -20
_diffrn_reflns_limit_k_max 22
_diffrn_reflns_limit_k_min -21
_diffrn_reflns_limit_l_max 41
_diffrn_reflns_limit_l_min -41
_diffrn_reflns_number 119571
_diffrn_reflns_point_group_measured_fraction_full 0.998
_diffrn_reflns_point_group_measured_fraction_max 0.998
_diffrn_reflns_theta_full 25.242
_diffrn_reflns_theta_max 27.484
_diffrn_reflns_theta_min 3.320
_diffrn_source 'micro-focus sealed X-ray tube'
_diffrn_source_type 'SuperNova (Mo) X-ray Source'
_exptl_absorpt_coefficient_mu 0.790
_exptl_absorpt_correction_T_max 0.89690
_exptl_absorpt_correction_T_min 0.89690
_exptl_absorpt_correction_type sphere
_exptl_absorpt_process_details
;
CrysAlisPro 1.171.41.99a (Rigaku Oxford Diffraction, 2021)
Spherical absorption correction
using equivalent radius and absorption coefficient.
Empirical absorption correction using spherical harmonics,
implemented in SCALE3 ABSPACK scaling algorithm.
;
_exptl_crystal_colour 'pale yellow'
_exptl_crystal_density_diffrn 1.558
_exptl_crystal_description block
_exptl_crystal_F_000 4024
_exptl_crystal_size_max 0.32
_exptl_crystal_size_mid 0.2
_exptl_crystal_size_min 0.07
_exptl_crystal_size_rad 0.092
_refine_diff_density_max 0.545
_refine_diff_density_min -0.359
_refine_diff_density_rms 0.064
_refine_ls_extinction_method none
_refine_ls_goodness_of_fit_ref 1.074
_refine_ls_hydrogen_treatment constr
_refine_ls_matrix_type full
_refine_ls_number_parameters 614
_refine_ls_number_reflns 9662
_refine_ls_number_restraints 66
_refine_ls_restrained_S_all 1.079
_refine_ls_R_factor_all 0.0526
_refine_ls_R_factor_gt 0.0396
_refine_ls_shift/su_max 0.002
_refine_ls_shift/su_mean 0.000
_refine_ls_structure_factor_coef Fsqd
_refine_ls_weighting_details 'w=1/[\s^2^(Fo^2^)+(0.0333P)^2^+9.1347P] where P=(Fo^2^+2Fc^2^)/3'
_refine_ls_weighting_scheme calc
_refine_ls_wR_factor_gt 0.0877
_refine_ls_wR_factor_ref 0.0936
_reflns_Friedel_coverage 0.000
_reflns_number_gt 7971
_reflns_number_total 9662
_reflns_threshold_expression 'I > 2\s(I)'
_cod_data_source_file d4sc06894g3.cif
_cod_data_source_block mc21058_refinalized
_cod_database_code 1575306
_shelx_shelxl_version_number 2018/3
_chemical_oxdiff_formula 'C42 H37 B F15 Ga N P'
_chemical_oxdiff_usercomment '@ 120 K RJS142'
_shelx_space_group_comment
;
The symmetry employed for this shelxl refinement is uniquely defined
by the following loop, which should always be used as a source of
symmetry information in preference to the above space-group names.
They are only intended as comments.
;
_shelx_estimated_absorpt_t_max 0.947
_shelx_estimated_absorpt_t_min 0.786
_olex2_refinement_description
;
1. Fixed Uiso
 At 1.2 times of:
  All C(H) groups, All C(H,H) groups
 At 1.5 times of:
  All C(H,H,H) groups
2. Restrained distances
 C4A-C3A \\sim C4-C3
 with sigma of 0.02
 C3A-C5 \\sim C34-C33 \\sim C3-C2
 with sigma of 0.02
 C4A-C2 \\sim C5-C4
 with sigma of 0.02
 C6A-C5 \\sim C6-C2
 with sigma of 0.02
 C6A-C2 \\sim C6-C5
 with sigma of 0.02
 C5-C4A \\sim C5-C3
 with sigma of 0.02
 C2-C3A \\sim C2-C4
 with sigma of 0.02
3. Rigid body (RIGU) restrains
 C3A, C4A, C6A, C5, C2, C1, C7
 with sigma for 1-2 distances of 0.001 and sigma for 1-3 distances of 0.001
4. Others
 Sof(H2B)=Sof(H5B)=Sof(C3A)=Sof(H3AA)=Sof(H3AB)=Sof(C4A)=Sof(H4AA)=Sof(H4AB)=
 Sof(C6A)=Sof(H6AA)=Sof(H6AB)=1-FVAR(1)
 Sof(H2A)=Sof(C3)=Sof(H3A)=Sof(H3B)=Sof(C4)=Sof(H4A)=Sof(H4B)=Sof(H5A)=Sof(C6)=
 Sof(H6A)=Sof(H6B)=FVAR(1)
5.a Ternary CH refined with riding coordinates:
 C2(H2A), C2(H2B), C5(H5A), C5(H5B)
5.b Secondary CH2 refined with riding coordinates:
 C3(H3A,H3B), C4(H4A,H4B), C6(H6A,H6B), C3A(H3AA,H3AB), C4A(H4AA,H4AB),
 C6A(H6AA,H6AB)
5.c Aromatic/amide H refined with riding coordinates:
 C18(H18), C20(H20), C43(H43), C44(H44), C45(H45)
5.d Idealised Me refined as rotating group:
 C9(H9A,H9B,H9C), C10(H10A,H10B,H10C), C11(H11A,H11B,H11C), C13(H13A,H13B,
 H13C), C14(H14A,H14B,H14C), C15(H15A,H15B,H15C), C22(H22A,H22B,H22C), C23(H23A,
 H23B,H23C), C24(H24A,H24B,H24C)
;
_olex2_submission_special_instructions 'No special instructions were received'
_oxdiff_exptl_absorpt_empirical_details
;
Empirical correction (ABSPACK) includes:
- Absorption correction using spherical harmonics
- Frame scaling
;
_oxdiff_exptl_absorpt_empirical_full_max 1.234
_oxdiff_exptl_absorpt_empirical_full_min 0.833

loop_
_space_group_symop_operation_xyz
'x, y, z'
'-x+1/2, -y, z+1/2'
'-x, y+1/2, -z+1/2'
'x+1/2, -y+1/2, -z'
'-x, -y, -z'
'x-1/2, y, -z-1/2'
'x, -y-1/2, z-1/2'
'-x-1/2, y-1/2, z'

loop_
_atom_site_label
_atom_site_type_symbol
_atom_site_fract_x
_atom_site_fract_y
_atom_site_fract_z
_atom_site_U_iso_or_equiv
_atom_site_adp_type
_atom_site_occupancy
_atom_site_site_symmetry_order
_atom_site_calc_flag
_atom_site_refinement_flags_posn
_atom_site_refinement_flags_adp
_atom_site_refinement_flags_occupancy
_atom_site_disorder_assembly
_atom_site_disorder_group
Ga1 Ga 0.54696(2) 0.80139(2) 0.35379(2) 0.01473(7) Uani 1 1 d . . . . .
P1 P 0.47629(3) 0.91632(3) 0.32501(2) 0.01646(12) Uani 1 1 d . . . . .
F1 F 0.42259(8) 0.70772(7) 0.36113(4) 0.0237(3) Uani 1 1 d . . . . .
F2 F 0.31592(9) 0.58837(9) 0.37292(5) 0.0355(3) Uani 1 1 d . . . . .
F3 F 0.37229(10) 0.44008(9) 0.36108(5) 0.0391(4) Uani 1 1 d . . . . .
F4 F 0.53911(10) 0.41429(8) 0.33806(5) 0.0358(4) Uani 1 1 d . . . . .
F5 F 0.64937(9) 0.53347(8) 0.32787(4) 0.0286(3) Uani 1 1 d . . . . .
F6 F 0.78562(8) 0.65955(8) 0.29597(4) 0.0251(3) Uani 1 1 d . . . . .
F7 F 0.81538(9) 0.66208(9) 0.21414(4) 0.0319(3) Uani 1 1 d . . . . .
F8 F 0.68691(10) 0.69937(8) 0.15874(4) 0.0328(3) Uani 1 1 d . . . . .
F9 F 0.52503(9) 0.73259(9) 0.18840(4) 0.0318(3) Uani 1 1 d . . . . .
F10 F 0.49283(8) 0.72811(8) 0.27087(4) 0.0245(3) Uani 1 1 d . . . . .
F11 F 0.63884(9) 0.59632(8) 0.41577(4) 0.0306(3) Uani 1 1 d . . . . .
F12 F 0.76775(10) 0.61058(9) 0.46994(4) 0.0370(4) Uani 1 1 d . . . . .
F13 F 0.89417(10) 0.71755(10) 0.45804(5) 0.0432(4) Uani 1 1 d . . . . .
F14 F 0.88644(10) 0.81356(10) 0.39038(5) 0.0455(4) Uani 1 1 d . . . . .
F15 F 0.75474(9) 0.80315(8) 0.33555(4) 0.0295(3) Uani 1 1 d . . . . .
N1 N 0.54529(11) 0.85177(10) 0.40707(5) 0.0175(4) Uani 1 1 d . . . . .
C1 C 0.50655(13) 0.92340(13) 0.40782(7) 0.0180(4) Uani 1 1 d . . . . .
C2 C 0.48892(15) 0.97089(13) 0.44697(7) 0.0235(5) Uani 1 1 d D . . . .
H2A H 0.527166 0.959724 0.471645 0.028 Uiso 0.928(4) 1 calc R U P A 1
H2B H 0.494443 0.943394 0.474540 0.028 Uiso 0.072(4) 1 calc R U P A 2
C3 C 0.39028(17) 0.96328(17) 0.45498(8) 0.0286(6) Uani 0.928(4) 1 d D . P A 1
H3A H 0.371552 0.908432 0.453585 0.034 Uiso 0.928(4) 1 calc R U P A 1
H3B H 0.374240 0.984880 0.482774 0.034 Uiso 0.928(4) 1 calc R U P A 1
C4 C 0.34987(18) 1.01121(17) 0.41888(8) 0.0308(7) Uani 0.928(4) 1 d D . P A 1
H4A H 0.309393 0.979386 0.401967 0.037 Uiso 0.928(4) 1 calc R U P A 1
H4B H 0.318554 1.057016 0.429912 0.037 Uiso 0.928(4) 1 calc R U P A 1
C5 C 0.42930(16) 1.03566(14) 0.39276(8) 0.0269(5) Uani 1 1 d D . . . .
H5A H 0.419452 1.078862 0.372325 0.032 Uiso 0.928(4) 1 calc R U P A 1
H5B H 0.383515 1.058614 0.374282 0.032 Uiso 0.072(4) 1 calc R U P A 2
C6 C 0.49505(19) 1.05308(15) 0.42902(9) 0.0287(6) Uani 0.928(4) 1 d D . P A 1
H6A H 0.553786 1.066169 0.418651 0.034 Uiso 0.928(4) 1 calc R U P A 1
H6B H 0.474162 1.093281 0.448809 0.034 Uiso 0.928(4) 1 calc R U P A 1
C7 C 0.47094(14) 0.96190(12) 0.37445(7) 0.0199(4) Uani 1 1 d . . . . .
C8 C 0.55767(14) 0.96654(13) 0.29056(7) 0.0205(5) Uani 1 1 d . . . . .
C9 C 0.63771(15) 0.98111(15) 0.31819(8) 0.0278(5) Uani 1 1 d . . . . .
H9A H 0.622521 1.016933 0.340964 0.042 Uiso 1 1 calc R U . . .
H9B H 0.684040 1.003793 0.301043 0.042 Uiso 1 1 calc R U . . .
H9C H 0.657664 0.931910 0.330198 0.042 Uiso 1 1 calc R U . . .
C10 C 0.52448(17) 1.04416(14) 0.27371(8) 0.0306(6) Uani 1 1 d . . . . .
H10A H 0.475648 1.035032 0.254607 0.046 Uiso 1 1 calc R U . . .
H10B H 0.571190 1.070545 0.258470 0.046 Uiso 1 1 calc R U . . .
H10C H 0.505345 1.076626 0.297250 0.046 Uiso 1 1 calc R U . . .
C11 C 0.58443(16) 0.91236(15) 0.25454(7) 0.0274(5) Uani 1 1 d . . . . .
H11A H 0.613910 0.866771 0.266120 0.041 Uiso 1 1 calc R U . . .
H11B H 0.623768 0.939859 0.235468 0.041 Uiso 1 1 calc R U . . .
H11C H 0.532701 0.895855 0.239033 0.041 Uiso 1 1 calc R U . . .
C12 C 0.36457(14) 0.91051(13) 0.30160(7) 0.0201(4) Uani 1 1 d . . . . .
C13 C 0.31984(15) 0.98981(14) 0.30257(8) 0.0272(5) Uani 1 1 d . . . . .
H13A H 0.320218 1.009999 0.331392 0.041 Uiso 1 1 calc R U . . .
H13B H 0.259821 0.984362 0.292880 0.041 Uiso 1 1 calc R U . . .
H13C H 0.350879 1.025790 0.284055 0.041 Uiso 1 1 calc R U . . .
C14 C 0.36438(16) 0.87961(15) 0.25646(8) 0.0294(5) Uani 1 1 d . . . . .
H14A H 0.392438 0.917348 0.237859 0.044 Uiso 1 1 calc R U . . .
H14B H 0.304465 0.871264 0.247236 0.044 Uiso 1 1 calc R U . . .
H14C H 0.396121 0.830421 0.255382 0.044 Uiso 1 1 calc R U . . .
C15 C 0.31442(15) 0.85415(14) 0.33000(8) 0.0272(5) Uani 1 1 d . . . . .
H15A H 0.337835 0.801705 0.326566 0.041 Uiso 1 1 calc R U . . .
H15B H 0.252975 0.854486 0.322134 0.041 Uiso 1 1 calc R U . . .
H15C H 0.320446 0.870283 0.359420 0.041 Uiso 1 1 calc R U . . .
C16 C 0.58960(14) 0.82527(13) 0.44436(7) 0.0202(4) Uani 1 1 d . . . . .
C17 C 0.55521(15) 0.76504(14) 0.46853(7) 0.0240(5) Uani 1 1 d . . . . .
C18 C 0.59902(16) 0.74227(15) 0.50483(7) 0.0270(5) Uani 1 1 d . . . . .
H18 H 0.575468 0.701600 0.521435 0.032 Uiso 1 1 calc R U . . .
C19 C 0.67575(16) 0.77691(15) 0.51755(7) 0.0275(5) Uani 1 1 d . . . . .
C20 C 0.70958(15) 0.83552(15) 0.49264(7) 0.0271(5) Uani 1 1 d . . . . .
H20 H 0.762502 0.859396 0.500776 0.033 Uiso 1 1 calc R U . . .
C21 C 0.66843(14) 0.86056(14) 0.45601(7) 0.0226(5) Uani 1 1 d . . . . .
C22 C 0.47331(17) 0.72298(16) 0.45624(8) 0.0310(6) Uani 1 1 d . . . . .
H22A H 0.486996 0.683059 0.435328 0.047 Uiso 1 1 calc R U . . .
H22B H 0.431921 0.759975 0.444223 0.047 Uiso 1 1 calc R U . . .
H22C H 0.447795 0.698579 0.481185 0.047 Uiso 1 1 calc R U . . .
C23 C 0.72148(19) 0.74971(19) 0.55713(8) 0.0411(7) Uani 1 1 d . . . . .
H23A H 0.759224 0.705736 0.550354 0.062 Uiso 1 1 calc R U . . .
H23B H 0.678312 0.733640 0.578010 0.062 Uiso 1 1 calc R U . . .
H23C H 0.756454 0.792183 0.568600 0.062 Uiso 1 1 calc R U . . .
C24 C 0.70795(16) 0.92404(15) 0.42986(8) 0.0290(5) Uani 1 1 d . . . . .
H24A H 0.669559 0.969314 0.429966 0.043 Uiso 1 1 calc R U . . .
H24B H 0.715648 0.905721 0.400907 0.043 Uiso 1 1 calc R U . . .
H24C H 0.764414 0.938449 0.441652 0.043 Uiso 1 1 calc R U . . .
C25 C 0.54195(14) 0.62595(12) 0.34461(6) 0.0174(4) Uani 1 1 d . . . . .
C26 C 0.45574(14) 0.63517(13) 0.35534(7) 0.0191(4) Uani 1 1 d . . . . .
C27 C 0.39831(15) 0.57460(14) 0.36132(7) 0.0245(5) Uani 1 1 d . . . . .
C28 C 0.42663(16) 0.50009(14) 0.35543(7) 0.0269(5) Uani 1 1 d . . . . .
C29 C 0.51127(17) 0.48729(13) 0.34399(7) 0.0252(5) Uani 1 1 d . . . . .
C30 C 0.56631(15) 0.54952(13) 0.33881(7) 0.0205(5) Uani 1 1 d . . . . .
C31 C 0.63775(14) 0.69712(12) 0.28831(7) 0.0178(4) Uani 1 1 d . . . . .
C32 C 0.71840(14) 0.67964(12) 0.27102(7) 0.0190(4) Uani 1 1 d . . . . .
C33 C 0.73578(15) 0.68062(13) 0.22850(7) 0.0229(5) Uani 1 1 d D . . . .
C34 C 0.67101(16) 0.69896(13) 0.20022(7) 0.0231(5) Uani 1 1 d D . . . .
C35 C 0.58946(15) 0.71511(13) 0.21519(7) 0.0226(5) Uani 1 1 d . . . . .
C36 C 0.57509(14) 0.71276(12) 0.25809(7) 0.0193(4) Uani 1 1 d . . . . .
C37 C 0.69129(13) 0.69714(12) 0.37134(7) 0.0177(4) Uani 1 1 d . . . . .
C38 C 0.69887(15) 0.65088(13) 0.40696(7) 0.0219(5) Uani 1 1 d . . . . .
C39 C 0.76562(16) 0.65664(14) 0.43588(7) 0.0256(5) Uani 1 1 d . . . . .
C40 C 0.82934(15) 0.71088(15) 0.42998(8) 0.0282(5) Uani 1 1 d . . . . .
C41 C 0.82551(15) 0.75886(14) 0.39580(8) 0.0283(5) Uani 1 1 d . . . . .
C42 C 0.75761(15) 0.75163(13) 0.36794(7) 0.0218(5) Uani 1 1 d . . . . .
B1 B 0.61114(15) 0.69666(14) 0.33779(8) 0.0170(5) Uani 1 1 d . . . . .
C43 C 0.4110(2) 0.5019(2) 0.50037(12) 0.0535(8) Uani 1 1 d . . . . .
H43 H 0.349407 0.503188 0.500578 0.064 Uiso 1 1 calc R U . . .
C44 C 0.4543(2) 0.46749(18) 0.46759(10) 0.0503(8) Uani 1 1 d . . . . .
H44 H 0.422536 0.444943 0.445084 0.060 Uiso 1 1 calc R U . . .
C45 C 0.5431(2) 0.4655(2) 0.46722(12) 0.0579(9) Uani 1 1 d . . . . .
H45 H 0.572875 0.441542 0.444495 0.069 Uiso 1 1 calc R U . . .
C3A C 0.4941(17) 1.0897(11) 0.4052(8) 0.028(3) Uani 0.072(4) 1 d D . P A 2
H3AA H 0.467752 1.138715 0.415117 0.033 Uiso 0.072(4) 1 calc R U P A 2
H3AB H 0.534134 1.101183 0.381636 0.033 Uiso 0.072(4) 1 calc R U P A 2
C4A C 0.5424(16) 1.0472(13) 0.4417(8) 0.027(3) Uani 0.072(4) 1 d D . P A 2
H4AA H 0.541440 1.078485 0.467858 0.032 Uiso 0.072(4) 1 calc R U P A 2
H4AB H 0.603326 1.035955 0.434065 0.032 Uiso 0.072(4) 1 calc R U P A 2
C6A C 0.3929(12) 0.9979(17) 0.4335(7) 0.023(2) Uani 0.072(4) 1 d D . P A 2
H6AA H 0.352823 0.954161 0.428093 0.027 Uiso 0.072(4) 1 calc R U P A 2
H6AB H 0.366544 1.035647 0.453209 0.027 Uiso 0.072(4) 1 calc R U P A 2

loop_
_atom_site_aniso_label
_atom_site_aniso_U_11
_atom_site_aniso_U_22
_atom_site_aniso_U_33
_atom_site_aniso_U_23
_atom_site_aniso_U_13
_atom_site_aniso_U_12
Ga1 0.01288(11) 0.01521(12) 0.01609(11) -0.00097(9) -0.00068(9) 0.00064(8)
P1 0.0149(3) 0.0160(3) 0.0185(3) 0.0003(2) -0.0017(2) 0.0009(2)
F1 0.0175(6) 0.0245(7) 0.0290(7) -0.0003(5) 0.0001(5) 0.0038(5)
F2 0.0165(7) 0.0442(9) 0.0457(9) 0.0049(7) 0.0022(6) -0.0060(6)
F3 0.0392(9) 0.0316(8) 0.0466(9) 0.0068(7) -0.0060(7) -0.0196(7)
F4 0.0494(9) 0.0175(7) 0.0404(8) 0.0001(6) -0.0038(7) 0.0000(6)
F5 0.0252(7) 0.0235(7) 0.0370(8) -0.0006(6) 0.0060(6) 0.0059(6)
F6 0.0184(6) 0.0313(8) 0.0256(7) -0.0003(6) -0.0002(5) 0.0061(5)
F7 0.0242(7) 0.0421(9) 0.0292(7) -0.0028(6) 0.0110(6) 0.0010(6)
F8 0.0404(9) 0.0404(9) 0.0175(6) -0.0005(6) 0.0055(6) -0.0057(7)
F9 0.0347(8) 0.0391(9) 0.0216(7) 0.0026(6) -0.0092(6) 0.0006(6)
F10 0.0170(6) 0.0320(8) 0.0245(7) -0.0011(6) -0.0020(5) 0.0045(5)
F11 0.0326(8) 0.0323(8) 0.0268(7) 0.0101(6) -0.0078(6) -0.0107(6)
F12 0.0458(9) 0.0368(8) 0.0285(8) 0.0078(6) -0.0160(7) 0.0042(7)
F13 0.0335(8) 0.0517(10) 0.0443(9) -0.0080(8) -0.0233(7) 0.0015(7)
F14 0.0326(8) 0.0512(10) 0.0527(10) -0.0002(8) -0.0084(8) -0.0228(7)
F15 0.0329(8) 0.0263(7) 0.0292(7) 0.0058(6) -0.0015(6) -0.0093(6)
N1 0.0179(9) 0.0194(9) 0.0153(8) -0.0034(7) -0.0032(7) 0.0034(7)
C1 0.0146(10) 0.0198(10) 0.0196(9) -0.0049(7) -0.0001(8) -0.0014(8)
C2 0.0232(11) 0.0255(12) 0.0219(10) -0.0084(8) -0.0032(9) 0.0042(9)
C3 0.0235(13) 0.0377(16) 0.0246(14) -0.0091(12) 0.0018(10) 0.0057(11)
C4 0.0254(14) 0.0363(16) 0.0306(14) -0.0117(12) -0.0033(11) 0.0120(12)
C5 0.0323(13) 0.0195(11) 0.0289(12) -0.0060(9) -0.0048(10) 0.0080(9)
C6 0.0329(15) 0.0222(14) 0.0310(15) -0.0095(11) -0.0035(12) 0.0040(11)
C7 0.0210(11) 0.0178(10) 0.0208(9) -0.0041(8) -0.0007(8) 0.0009(8)
C8 0.0192(11) 0.0176(11) 0.0248(11) 0.0044(9) -0.0003(9) -0.0025(8)
C9 0.0190(11) 0.0285(13) 0.0360(14) 0.0067(10) -0.0047(10) -0.0052(9)
C10 0.0290(13) 0.0246(13) 0.0380(14) 0.0110(11) -0.0026(11) -0.0010(10)
C11 0.0255(12) 0.0319(13) 0.0248(12) 0.0019(10) 0.0063(10) -0.0023(10)
C12 0.0142(10) 0.0218(12) 0.0243(11) 0.0002(9) -0.0017(8) 0.0025(8)
C13 0.0200(11) 0.0252(13) 0.0363(13) 0.0006(10) -0.0057(10) 0.0054(9)
C14 0.0231(12) 0.0370(14) 0.0280(12) -0.0057(10) -0.0088(10) 0.0058(10)
C15 0.0186(11) 0.0269(13) 0.0360(13) 0.0029(10) -0.0022(10) -0.0010(9)
C16 0.0199(11) 0.0245(12) 0.0162(10) -0.0032(8) -0.0019(8) 0.0064(9)
C17 0.0235(11) 0.0296(13) 0.0191(11) -0.0045(9) 0.0016(9) 0.0033(10)
C18 0.0308(13) 0.0318(13) 0.0185(11) 0.0014(9) 0.0026(10) 0.0046(10)
C19 0.0268(12) 0.0362(14) 0.0195(11) -0.0030(10) -0.0021(9) 0.0132(10)
C20 0.0206(11) 0.0372(14) 0.0236(12) -0.0054(10) -0.0053(9) 0.0078(10)
C21 0.0199(11) 0.0260(12) 0.0218(11) -0.0057(9) -0.0025(9) 0.0035(9)
C22 0.0286(13) 0.0388(15) 0.0256(12) 0.0020(11) -0.0006(10) -0.0040(11)
C23 0.0397(15) 0.0566(18) 0.0271(13) 0.0034(12) -0.0084(12) 0.0126(14)
C24 0.0229(12) 0.0333(14) 0.0307(13) -0.0011(10) -0.0077(10) -0.0033(10)
C25 0.0184(10) 0.0197(11) 0.0141(10) 0.0008(8) -0.0025(8) -0.0005(8)
C26 0.0206(11) 0.0197(11) 0.0170(10) -0.0007(8) -0.0030(9) 0.0022(8)
C27 0.0175(11) 0.0330(13) 0.0229(11) 0.0036(9) -0.0026(9) -0.0046(9)
C28 0.0301(13) 0.0268(13) 0.0239(12) 0.0054(10) -0.0058(10) -0.0122(10)
C29 0.0362(13) 0.0170(12) 0.0224(11) -0.0012(9) -0.0059(10) -0.0025(10)
C30 0.0217(11) 0.0220(12) 0.0178(10) 0.0007(9) -0.0011(9) 0.0011(9)
C31 0.0192(10) 0.0136(10) 0.0205(10) -0.0003(8) 0.0011(8) -0.0006(8)
C32 0.0194(10) 0.0154(11) 0.0222(11) -0.0002(8) -0.0019(9) -0.0003(8)
C33 0.0219(11) 0.0202(12) 0.0267(12) -0.0023(9) 0.0059(9) -0.0034(9)
C34 0.0319(12) 0.0198(12) 0.0176(10) 0.0005(9) 0.0031(9) -0.0062(9)
C35 0.0293(12) 0.0185(11) 0.0199(11) 0.0004(8) -0.0066(9) -0.0030(9)
C36 0.0197(10) 0.0165(11) 0.0218(11) -0.0019(8) 0.0014(9) 0.0005(8)
C37 0.0149(10) 0.0185(11) 0.0198(10) -0.0027(8) -0.0008(8) 0.0043(8)
C38 0.0229(11) 0.0201(11) 0.0228(11) -0.0005(9) -0.0026(9) 0.0003(9)
C39 0.0287(12) 0.0250(13) 0.0232(11) 0.0002(9) -0.0074(10) 0.0081(10)
C40 0.0210(11) 0.0333(14) 0.0302(13) -0.0087(10) -0.0091(10) 0.0051(10)
C41 0.0207(11) 0.0279(13) 0.0364(13) -0.0067(10) -0.0011(10) -0.0061(10)
C42 0.0206(11) 0.0219(11) 0.0228(11) -0.0003(9) 0.0012(9) 0.0012(9)
B1 0.0157(11) 0.0169(12) 0.0184(11) 0.0007(9) 0.0006(9) 0.0013(9)
C43 0.0448(18) 0.051(2) 0.065(2) 0.0063(17) 0.0164(17) 0.0023(15)
C44 0.066(2) 0.0417(18) 0.0437(17) 0.0128(14) 0.0057(16) -0.0121(15)
C45 0.060(2) 0.053(2) 0.060(2) -0.0044(17) 0.0286(18) -0.0016(17)
C3A 0.038(6) 0.025(3) 0.021(7) -0.011(3) 0.000(4) 0.003(4)
C4A 0.032(6) 0.027(4) 0.021(7) -0.012(3) -0.001(5) -0.001(4)
C6A 0.027(2) 0.019(6) 0.023(4) -0.012(4) -0.005(3) 0.008(3)

loop_
_atom_type_symbol
_atom_type_description
_atom_type_scat_dispersion_real
_atom_type_scat_dispersion_imag
_atom_type_scat_source
C C 0.0033 0.0016 'International Tables Vol C Tables 4.2.6.8 and 6.1.1.4'
H H 0.0000 0.0000 'International Tables Vol C Tables 4.2.6.8 and 6.1.1.4'
B B 0.0013 0.0007 'International Tables Vol C Tables 4.2.6.8 and 6.1.1.4'
F F 0.0171 0.0103 'International Tables Vol C Tables 4.2.6.8 and 6.1.1.4'
Ga Ga 0.2307 1.6083 'International Tables Vol C Tables 4.2.6.8 and 6.1.1.4'
N N 0.0061 0.0033 'International Tables Vol C Tables 4.2.6.8 and 6.1.1.4'
P P 0.1023 0.0942 'International Tables Vol C Tables 4.2.6.8 and 6.1.1.4'

loop_
_exptl_crystal_face_index_h
_exptl_crystal_face_index_k
_exptl_crystal_face_index_l
_exptl_crystal_face_perp_dist
0 0 1 0.0459
0 0 -1 0.0197
1 1 1 0.0837
1 -1 0 0.1477
-2 1 0 0.1173
-1 2 0 0.1668
-1 -1 1 0.0935

loop_
_geom_angle_atom_site_label_1
_geom_angle_atom_site_label_2
_geom_angle_atom_site_label_3
_geom_angle
_geom_angle_site_symmetry_1
_geom_angle_site_symmetry_3
_geom_angle_publ_flag
N1 Ga1 P1 87.51(5) . . ?
N1 Ga1 B1 127.45(8) . . ?
B1 Ga1 P1 144.12(7) . . ?
C7 P1 Ga1 92.81(8) . . ?
C7 P1 C8 110.25(10) . . ?
C7 P1 C12 109.54(10) . . ?
C8 P1 Ga1 107.15(7) . . ?
C8 P1 C12 114.00(10) . . ?
C12 P1 Ga1 120.97(7) . . ?
C1 N1 Ga1 115.61(14) . . ?
C1 N1 C16 118.51(17) . . ?
C16 N1 Ga1 125.44(14) . . ?
N1 C1 C2 125.41(19) . . ?
C7 C1 N1 126.79(19) . . ?
C7 C1 C2 107.62(19) . . ?
C1 C2 H2A 115.7 . . ?
C1 C2 H2B 116.6 . . ?
C1 C2 C3 105.41(18) . . ?
C1 C2 C6 100.58(19) . . ?
C1 C2 C4A 105.9(12) . . ?
C1 C2 C6A 95.9(10) . . ?
C3 C2 H2A 115.7 . . ?
C6 C2 H2A 115.7 . . ?
C6 C2 C3 101.6(2) . . ?
C4A C2 H2B 116.6 . . ?
C4A C2 C6A 102.3(13) . . ?
C6A C2 H2B 116.6 . . ?
C2 C3 H3A 111.1 . . ?
C2 C3 H3B 111.1 . . ?
H3A C3 H3B 109.1 . . ?
C4 C3 C2 103.2(2) . . ?
C4 C3 H3A 111.1 . . ?
C4 C3 H3B 111.1 . . ?
C3 C4 H4A 111.1 . . ?
C3 C4 H4B 111.1 . . ?
H4A C4 H4B 109.1 . . ?
C5 C4 C3 103.1(2) . . ?
C5 C4 H4A 111.1 . . ?
C5 C4 H4B 111.1 . . ?
C4 C5 H5A 115.7 . . ?
C4 C5 C6 99.8(2) . . ?
C4 C5 C7 108.0(2) . . ?
C6 C5 H5A 115.7 . . ?
C7 C5 H5A 115.7 . . ?
C7 C5 H5B 113.6 . . ?
C7 C5 C6 99.60(18) . . ?
C7 C5 C6A 96.9(10) . . ?
C3A C5 H5B 113.6 . . ?
C3A C5 C7 110.7(13) . . ?
C3A C5 C6A 107.3(14) . . ?
C6A C5 H5B 113.6 . . ?
C2 C6 C5 93.25(19) . . ?
C2 C6 H6A 113.1 . . ?
C2 C6 H6B 113.1 . . ?
C5 C6 H6A 113.1 . . ?
C5 C6 H6B 113.1 . . ?
H6A C6 H6B 110.4 . . ?
C1 C7 P1 117.22(16) . . ?
C1 C7 C5 106.01(19) . . ?
C5 C7 P1 136.60(17) . . ?
C9 C8 P1 106.23(15) . . ?
C10 C8 P1 112.59(16) . . ?
C10 C8 C9 109.02(19) . . ?
C10 C8 C11 111.2(2) . . ?
C11 C8 P1 109.51(15) . . ?
C11 C8 C9 108.07(19) . . ?
C8 C9 H9A 109.5 . . ?
C8 C9 H9B 109.5 . . ?
C8 C9 H9C 109.5 . . ?
H9A C9 H9B 109.5 . . ?
H9A C9 H9C 109.5 . . ?
H9B C9 H9C 109.5 . . ?
C8 C10 H10A 109.5 . . ?
C8 C10 H10B 109.5 . . ?
C8 C10 H10C 109.5 . . ?
H10A C10 H10B 109.5 . . ?
H10A C10 H10C 109.5 . . ?
H10B C10 H10C 109.5 . . ?
C8 C11 H11A 109.5 . . ?
C8 C11 H11B 109.5 . . ?
C8 C11 H11C 109.5 . . ?
H11A C11 H11B 109.5 . . ?
H11A C11 H11C 109.5 . . ?
H11B C11 H11C 109.5 . . ?
C13 C12 P1 110.93(15) . . ?
C13 C12 C15 109.06(19) . . ?
C14 C12 P1 113.04(15) . . ?
C14 C12 C13 109.20(19) . . ?
C14 C12 C15 109.2(2) . . ?
C15 C12 P1 105.24(15) . . ?
C12 C13 H13A 109.5 . . ?
C12 C13 H13B 109.5 . . ?
C12 C13 H13C 109.5 . . ?
H13A C13 H13B 109.5 . . ?
H13A C13 H13C 109.5 . . ?
H13B C13 H13C 109.5 . . ?
C12 C14 H14A 109.5 . . ?
C12 C14 H14B 109.5 . . ?
C12 C14 H14C 109.5 . . ?
H14A C14 H14B 109.5 . . ?
H14A C14 H14C 109.5 . . ?
H14B C14 H14C 109.5 . . ?
C12 C15 H15A 109.5 . . ?
C12 C15 H15B 109.5 . . ?
C12 C15 H15C 109.5 . . ?
H15A C15 H15B 109.5 . . ?
H15A C15 H15C 109.5 . . ?
H15B C15 H15C 109.5 . . ?
C17 C16 N1 120.5(2) . . ?
C17 C16 C21 120.3(2) . . ?
C21 C16 N1 119.2(2) . . ?
C16 C17 C22 122.2(2) . . ?
C18 C17 C16 118.7(2) . . ?
C18 C17 C22 119.0(2) . . ?
C17 C18 H18 118.9 . . ?
C19 C18 C17 122.3(2) . . ?
C19 C18 H18 118.9 . . ?
C18 C19 C20 118.0(2) . . ?
C18 C19 C23 120.4(2) . . ?
C20 C19 C23 121.6(2) . . ?
C19 C20 H20 118.9 . . ?
C19 C20 C21 122.1(2) . . ?
C21 C20 H20 118.9 . . ?
C16 C21 C24 121.3(2) . . ?
C20 C21 C16 118.6(2) . . ?
C20 C21 C24 120.2(2) . . ?
C17 C22 H22A 109.5 . . ?
C17 C22 H22B 109.5 . . ?
C17 C22 H22C 109.5 . . ?
H22A C22 H22B 109.5 . . ?
H22A C22 H22C 109.5 . . ?
H22B C22 H22C 109.5 . . ?
C19 C23 H23A 109.5 . . ?
C19 C23 H23B 109.5 . . ?
C19 C23 H23C 109.5 . . ?
H23A C23 H23B 109.5 . . ?
H23A C23 H23C 109.5 . . ?
H23B C23 H23C 109.5 . . ?
C21 C24 H24A 109.5 . . ?
C21 C24 H24B 109.5 . . ?
C21 C24 H24C 109.5 . . ?
H24A C24 H24B 109.5 . . ?
H24A C24 H24C 109.5 . . ?
H24B C24 H24C 109.5 . . ?
C26 C25 C30 113.8(2) . . ?
C26 C25 B1 125.09(19) . . ?
C30 C25 B1 121.07(19) . . ?
F1 C26 C25 119.97(19) . . ?
F1 C26 C27 115.74(19) . . ?
C25 C26 C27 124.3(2) . . ?
F2 C27 C26 120.7(2) . . ?
F2 C27 C28 120.3(2) . . ?
C28 C27 C26 119.0(2) . . ?
F3 C28 C27 120.3(2) . . ?
F3 C28 C29 120.3(2) . . ?
C27 C28 C29 119.3(2) . . ?
F4 C29 C28 119.4(2) . . ?
F4 C29 C30 121.1(2) . . ?
C28 C29 C30 119.5(2) . . ?
F5 C30 C25 119.04(19) . . ?
F5 C30 C29 117.0(2) . . ?
C29 C30 C25 124.0(2) . . ?
C32 C31 B1 127.31(19) . . ?
C36 C31 C32 113.00(19) . . ?
C36 C31 B1 119.62(19) . . ?
F6 C32 C31 120.63(19) . . ?
F6 C32 C33 115.45(19) . . ?
C33 C32 C31 123.9(2) . . ?
F7 C33 C32 120.4(2) . . ?
F7 C33 C34 119.5(2) . . ?
C32 C33 C34 120.0(2) . . ?
F8 C34 C33 120.6(2) . . ?
F8 C34 C35 120.5(2) . . ?
C35 C34 C33 118.9(2) . . ?
F9 C35 C34 120.3(2) . . ?
F9 C35 C36 120.9(2) . . ?
C34 C35 C36 118.9(2) . . ?
F10 C36 C31 118.76(19) . . ?
F10 C36 C35 116.0(2) . . ?
C35 C36 C31 125.2(2) . . ?
C38 C37 C42 112.9(2) . . ?
C38 C37 B1 126.36(19) . . ?
C42 C37 B1 120.57(19) . . ?
F11 C38 C37 120.78(19) . . ?
F11 C38 C39 115.0(2) . . ?
C39 C38 C37 124.2(2) . . ?
F12 C39 C38 120.7(2) . . ?
F12 C39 C40 119.8(2) . . ?
C40 C39 C38 119.5(2) . . ?
F13 C40 C39 120.1(2) . . ?
F13 C40 C41 120.5(2) . . ?
C41 C40 C39 119.4(2) . . ?
F14 C41 C40 119.8(2) . . ?
F14 C41 C42 120.9(2) . . ?
C40 C41 C42 119.3(2) . . ?
F15 C42 C37 118.39(19) . . ?
F15 C42 C41 116.9(2) . . ?
C41 C42 C37 124.7(2) . . ?
C25 B1 Ga1 107.39(14) . . ?
C31 B1 Ga1 110.21(14) . . ?
C31 B1 C25 107.25(17) . . ?
C31 B1 C37 116.16(18) . . ?
C37 B1 Ga1 101.10(14) . . ?
C37 B1 C25 114.29(18) . . ?
C44 C43 H43 120.1 . . ?
C45 C43 H43 120.1 5_666 . ?
C45 C43 C44 119.8(3) 5_666 . ?
C43 C44 H44 119.9 . . ?
C45 C44 C43 120.2(3) . . ?
C45 C44 H44 119.9 . . ?
C43 C45 C44 120.0(3) 5_666 . ?
C43 C45 H45 120.0 5_666 . ?
C44 C45 H45 120.0 . . ?
C5 C3A H3AA 111.0 . . ?
C5 C3A H3AB 111.0 . . ?
C5 C3A C4A 103.6(11) . . ?
H3AA C3A H3AB 109.0 . . ?
C4A C3A H3AA 111.0 . . ?
C4A C3A H3AB 111.0 . . ?
C2 C4A H4AA 111.2 . . ?
C2 C4A H4AB 111.2 . . ?
C3A C4A C2 102.9(11) . . ?
C3A C4A H4AA 111.2 . . ?
C3A C4A H4AB 111.2 . . ?
H4AA C4A H4AB 109.1 . . ?
C2 C6A H6AA 113.5 . . ?
C2 C6A H6AB 113.5 . . ?
C5 C6A C2 90.6(9) . . ?
C5 C6A H6AA 113.5 . . ?
C5 C6A H6AB 113.5 . . ?
H6AA C6A H6AB 110.8 . . ?

loop_
_geom_bond_atom_site_label_1
_geom_bond_atom_site_label_2
_geom_bond_distance
_geom_bond_site_symmetry_2
_geom_bond_publ_flag
Ga1 P1 2.4401(6) . ?
Ga1 N1 1.9037(17) . ?
Ga1 B1 2.121(2) . ?
P1 C7 1.759(2) . ?
P1 C8 1.877(2) . ?
P1 C12 1.879(2) . ?
F1 C26 1.364(2) . ?
F2 C27 1.344(3) . ?
F3 C28 1.344(3) . ?
F4 C29 1.344(3) . ?
F5 C30 1.356(3) . ?
F6 C32 1.350(2) . ?
F7 C33 1.348(3) . ?
F8 C34 1.341(3) . ?
F9 C35 1.343(3) . ?
F10 C36 1.358(2) . ?
F11 C38 1.349(3) . ?
F12 C39 1.343(3) . ?
F13 C40 1.344(3) . ?
F14 C41 1.343(3) . ?
F15 C42 1.360(3) . ?
N1 C1 1.372(3) . ?
N1 C16 1.442(3) . ?
C1 C2 1.514(3) . ?
C1 C7 1.366(3) . ?
C2 H2A 1.0000 . ?
C2 H2B 1.0000 . ?
C2 C3 1.548(3) . ?
C2 C6 1.531(4) . ?
C2 C4A 1.563(17) . ?
C2 C6A 1.611(18) . ?
C3 H3A 0.9900 . ?
C3 H3B 0.9900 . ?
C3 C4 1.545(4) . ?
C4 H4A 0.9900 . ?
C4 H4B 0.9900 . ?
C4 C5 1.539(4) . ?
C5 H5A 1.0000 . ?
C5 H5B 1.0000 . ?
C5 C6 1.564(4) . ?
C5 C7 1.539(3) . ?
C5 C3A 1.423(15) . ?
C5 C6A 1.555(19) . ?
C6 H6A 0.9900 . ?
C6 H6B 0.9900 . ?
C8 C9 1.535(3) . ?
C8 C10 1.530(3) . ?
C8 C11 1.534(3) . ?
C9 H9A 0.9800 . ?
C9 H9B 0.9800 . ?
C9 H9C 0.9800 . ?
C10 H10A 0.9800 . ?
C10 H10B 0.9800 . ?
C10 H10C 0.9800 . ?
C11 H11A 0.9800 . ?
C11 H11B 0.9800 . ?
C11 H11C 0.9800 . ?
C12 C13 1.532(3) . ?
C12 C14 1.530(3) . ?
C12 C15 1.535(3) . ?
C13 H13A 0.9800 . ?
C13 H13B 0.9800 . ?
C13 H13C 0.9800 . ?
C14 H14A 0.9800 . ?
C14 H14B 0.9800 . ?
C14 H14C 0.9800 . ?
C15 H15A 0.9800 . ?
C15 H15B 0.9800 . ?
C15 H15C 0.9800 . ?
C16 C17 1.397(3) . ?
C16 C21 1.409(3) . ?
C17 C18 1.393(3) . ?
C17 C22 1.508(3) . ?
C18 H18 0.9500 . ?
C18 C19 1.386(4) . ?
C19 C20 1.386(4) . ?
C19 C23 1.516(3) . ?
C20 H20 0.9500 . ?
C20 C21 1.394(3) . ?
C21 C24 1.504(3) . ?
C22 H22A 0.9800 . ?
C22 H22B 0.9800 . ?
C22 H22C 0.9800 . ?
C23 H23A 0.9800 . ?
C23 H23B 0.9800 . ?
C23 H23C 0.9800 . ?
C24 H24A 0.9800 . ?
C24 H24B 0.9800 . ?
C24 H24C 0.9800 . ?
C25 C26 1.382(3) . ?
C25 C30 1.383(3) . ?
C25 B1 1.635(3) . ?
C26 C27 1.383(3) . ?
C27 C28 1.370(4) . ?
C28 C29 1.373(4) . ?
C29 C30 1.378(3) . ?
C31 C32 1.393(3) . ?
C31 C36 1.389(3) . ?
C31 B1 1.625(3) . ?
C32 C33 1.378(3) . ?
C33 C34 1.380(3) . ?
C34 C35 1.373(3) . ?
C35 C36 1.382(3) . ?
C37 C38 1.390(3) . ?
C37 C42 1.393(3) . ?
C37 B1 1.632(3) . ?
C38 C39 1.384(3) . ?
C39 C40 1.370(4) . ?
C40 C41 1.367(4) . ?
C41 C42 1.377(3) . ?
C43 H43 0.9500 . ?
C43 C44 1.372(5) . ?
C43 C45 1.370(5) 5_666 ?
C44 H44 0.9500 . ?
C44 C45 1.371(5) . ?
C45 H45 0.9500 . ?
C3A H3AA 0.9900 . ?
C3A H3AB 0.9900 . ?
C3A C4A 1.562(17) . ?
C4A H4AA 0.9900 . ?
C4A H4AB 0.9900 . ?
C6A H6AA 0.9900 . ?
C6A H6AB 0.9900 . ?

loop_
_geom_torsion_atom_site_label_1
_geom_torsion_atom_site_label_2
_geom_torsion_atom_site_label_3
_geom_torsion_atom_site_label_4
_geom_torsion
_geom_torsion_site_symmetry_1
_geom_torsion_site_symmetry_2
_geom_torsion_site_symmetry_3
_geom_torsion_site_symmetry_4
_geom_torsion_publ_flag
Ga1 P1 C7 C1 2.02(18) . . . . ?
Ga1 P1 C7 C5 -172.5(2) . . . . ?
Ga1 P1 C8 C9 -55.26(16) . . . . ?
Ga1 P1 C8 C10 -174.52(15) . . . . ?
Ga1 P1 C8 C11 61.22(16) . . . . ?
Ga1 P1 C12 C13 156.59(13) . . . . ?
Ga1 P1 C12 C14 -80.37(18) . . . . ?
Ga1 P1 C12 C15 38.78(17) . . . . ?
Ga1 N1 C1 C2 173.25(17) . . . . ?
Ga1 N1 C1 C7 -1.1(3) . . . . ?
Ga1 N1 C16 C17 -78.5(2) . . . . ?
Ga1 N1 C16 C21 101.1(2) . . . . ?
F1 C26 C27 F2 -1.3(3) . . . . ?
F1 C26 C27 C28 179.01(19) . . . . ?
F2 C27 C28 F3 0.2(3) . . . . ?
F2 C27 C28 C29 -179.4(2) . . . . ?
F3 C28 C29 F4 0.7(3) . . . . ?
F3 C28 C29 C30 -179.2(2) . . . . ?
F4 C29 C30 F5 -0.5(3) . . . . ?
F4 C29 C30 C25 -179.7(2) . . . . ?
F6 C32 C33 F7 0.2(3) . . . . ?
F6 C32 C33 C34 178.77(19) . . . . ?
F7 C33 C34 F8 -0.8(3) . . . . ?
F7 C33 C34 C35 177.8(2) . . . . ?
F8 C34 C35 F9 -1.0(3) . . . . ?
F8 C34 C35 C36 178.83(19) . . . . ?
F9 C35 C36 F10 0.8(3) . . . . ?
F9 C35 C36 C31 -178.4(2) . . . . ?
F11 C38 C39 F12 -0.4(3) . . . . ?
F11 C38 C39 C40 -179.3(2) . . . . ?
F12 C39 C40 F13 0.5(3) . . . . ?
F12 C39 C40 C41 -178.3(2) . . . . ?
F13 C40 C41 F14 -0.6(4) . . . . ?
F13 C40 C41 C42 -178.9(2) . . . . ?
F14 C41 C42 F15 -1.2(3) . . . . ?
F14 C41 C42 C37 -179.4(2) . . . . ?
N1 C1 C2 C3 -104.8(2) . . . . ?
N1 C1 C2 C6 150.0(2) . . . . ?
N1 C1 C2 C4A 118.0(8) . . . . ?
N1 C1 C2 C6A -137.3(9) . . . . ?
N1 C1 C7 P1 -1.1(3) . . . . ?
N1 C1 C7 C5 175.0(2) . . . . ?
N1 C16 C17 C18 -178.6(2) . . . . ?
N1 C16 C17 C22 2.5(3) . . . . ?
N1 C16 C21 C20 178.6(2) . . . . ?
N1 C16 C21 C24 -1.3(3) . . . . ?
C1 N1 C16 C17 109.5(2) . . . . ?
C1 N1 C16 C21 -70.9(3) . . . . ?
C1 C2 C3 C4 -70.8(2) . . . . ?
C1 C2 C6 C5 52.1(2) . . . . ?
C1 C2 C4A C3A 69(2) . . . . ?
C1 C2 C6A C5 -58.2(12) . . . . ?
C2 C1 C7 P1 -176.27(15) . . . . ?
C2 C1 C7 C5 -0.2(2) . . . . ?
C2 C3 C4 C5 3.9(2) . . . . ?
C3 C2 C6 C5 -56.2(2) . . . . ?
C3 C4 C5 C6 -39.1(2) . . . . ?
C3 C4 C5 C7 64.4(2) . . . . ?
C4 C5 C6 C2 58.5(2) . . . . ?
C4 C5 C7 P1 105.3(3) . . . . ?
C4 C5 C7 C1 -69.7(2) . . . . ?
C5 C3A C4A C2 -4(3) . . . . ?
C6 C2 C3 C4 33.7(2) . . . . ?
C6 C5 C7 P1 -151.0(2) . . . . ?
C6 C5 C7 C1 34.1(2) . . . . ?
C7 P1 C8 C9 44.45(18) . . . . ?
C7 P1 C8 C10 -74.82(19) . . . . ?
C7 P1 C8 C11 160.92(16) . . . . ?
C7 P1 C12 C13 50.71(19) . . . . ?
C7 P1 C12 C14 173.75(17) . . . . ?
C7 P1 C12 C15 -67.11(17) . . . . ?
C7 C1 C2 C3 70.5(2) . . . . ?
C7 C1 C2 C6 -34.7(2) . . . . ?
C7 C1 C2 C4A -66.7(8) . . . . ?
C7 C1 C2 C6A 37.9(9) . . . . ?
C7 C5 C6 C2 -51.9(2) . . . . ?
C7 C5 C3A C4A -65(2) . . . . ?
C7 C5 C6A C2 58.2(12) . . . . ?
C8 P1 C7 C1 -107.42(19) . . . . ?
C8 P1 C7 C5 78.1(3) . . . . ?
C8 P1 C12 C13 -73.35(18) . . . . ?
C8 P1 C12 C14 49.7(2) . . . . ?
C8 P1 C12 C15 168.83(15) . . . . ?
C12 P1 C7 C1 126.35(18) . . . . ?
C12 P1 C7 C5 -48.2(3) . . . . ?
C12 P1 C8 C9 168.12(15) . . . . ?
C12 P1 C8 C10 48.9(2) . . . . ?
C12 P1 C8 C11 -75.40(18) . . . . ?
C16 N1 C1 C2 -14.0(3) . . . . ?
C16 N1 C1 C7 171.6(2) . . . . ?
C16 C17 C18 C19 -0.5(4) . . . . ?
C17 C16 C21 C20 -1.8(3) . . . . ?
C17 C16 C21 C24 178.3(2) . . . . ?
C17 C18 C19 C20 -0.7(4) . . . . ?
C17 C18 C19 C23 -179.5(2) . . . . ?
C18 C19 C20 C21 0.7(4) . . . . ?
C19 C20 C21 C16 0.5(3) . . . . ?
C19 C20 C21 C24 -179.6(2) . . . . ?
C21 C16 C17 C18 1.8(3) . . . . ?
C21 C16 C17 C22 -177.1(2) . . . . ?
C22 C17 C18 C19 178.4(2) . . . . ?
C23 C19 C20 C21 179.5(2) . . . . ?
C25 C26 C27 F2 178.1(2) . . . . ?
C25 C26 C27 C28 -1.6(3) . . . . ?
C26 C25 C30 F5 179.51(18) . . . . ?
C26 C25 C30 C29 -1.4(3) . . . . ?
C26 C25 B1 Ga1 5.0(3) . . . . ?
C26 C25 B1 C31 -113.4(2) . . . . ?
C26 C25 B1 C37 116.3(2) . . . . ?
C26 C27 C28 F3 179.9(2) . . . . ?
C26 C27 C28 C29 0.4(3) . . . . ?
C27 C28 C29 F4 -179.8(2) . . . . ?
C27 C28 C29 C30 0.3(3) . . . . ?
C28 C29 C30 F5 179.4(2) . . . . ?
C28 C29 C30 C25 0.3(3) . . . . ?
C30 C25 C26 F1 -178.62(18) . . . . ?
C30 C25 C26 C27 2.1(3) . . . . ?
C30 C25 B1 Ga1 -176.57(16) . . . . ?
C30 C25 B1 C31 65.0(2) . . . . ?
C30 C25 B1 C37 -65.3(3) . . . . ?
C31 C32 C33 F7 -179.2(2) . . . . ?
C31 C32 C33 C34 -0.7(3) . . . . ?
C32 C31 C36 F10 177.81(18) . . . . ?
C32 C31 C36 C35 -3.0(3) . . . . ?
C32 C31 B1 Ga1 130.6(2) . . . . ?
C32 C31 B1 C25 -112.8(2) . . . . ?
C32 C31 B1 C37 16.5(3) . . . . ?
C32 C33 C34 F8 -179.3(2) . . . . ?
C32 C33 C34 C35 -0.8(3) . . . . ?
C33 C34 C35 F9 -179.5(2) . . . . ?
C33 C34 C35 C36 0.3(3) . . . . ?
C34 C35 C36 F10 -179.03(19) . . . . ?
C34 C35 C36 C31 1.8(3) . . . . ?
C36 C31 C32 F6 -176.98(18) . . . . ?
C36 C31 C32 C33 2.5(3) . . . . ?
C36 C31 B1 Ga1 -52.6(2) . . . . ?
C36 C31 B1 C25 64.0(2) . . . . ?
C36 C31 B1 C37 -166.79(19) . . . . ?
C37 C38 C39 F12 179.0(2) . . . . ?
C37 C38 C39 C40 0.1(4) . . . . ?
C38 C37 C42 F15 -176.51(19) . . . . ?
C38 C37 C42 C41 1.6(3) . . . . ?
C38 C37 B1 Ga1 106.1(2) . . . . ?
C38 C37 B1 C25 -8.9(3) . . . . ?
C38 C37 B1 C31 -134.7(2) . . . . ?
C38 C39 C40 F13 179.4(2) . . . . ?
C38 C39 C40 C41 0.6(4) . . . . ?
C39 C40 C41 F14 178.2(2) . . . . ?
C39 C40 C41 C42 -0.1(4) . . . . ?
C40 C41 C42 F15 177.0(2) . . . . ?
C40 C41 C42 C37 -1.1(4) . . . . ?
C42 C37 C38 F11 178.25(19) . . . . ?
C42 C37 C38 C39 -1.1(3) . . . . ?
C42 C37 B1 Ga1 -68.4(2) . . . . ?
C42 C37 B1 C25 176.60(19) . . . . ?
C42 C37 B1 C31 50.9(3) . . . . ?
B1 C25 C26 F1 -0.1(3) . . . . ?
B1 C25 C26 C27 -179.4(2) . . . . ?
B1 C25 C30 F5 0.9(3) . . . . ?
B1 C25 C30 C29 -179.9(2) . . . . ?
B1 C31 C32 F6 -0.1(3) . . . . ?
B1 C31 C32 C33 179.4(2) . . . . ?
B1 C31 C36 F10 0.6(3) . . . . ?
B1 C31 C36 C35 179.8(2) . . . . ?
B1 C37 C38 F11 3.4(3) . . . . ?
B1 C37 C38 C39 -175.9(2) . . . . ?
B1 C37 C42 F15 -1.3(3) . . . . ?
B1 C37 C42 C41 176.8(2) . . . . ?
C43 C44 C45 C43 -0.1(6) . . . 5_666 ?
C45 C43 C44 C45 0.1(6) 5_666 . . . ?
C3A C5 C7 P1 -113.0(9) . . . . ?
C3A C5 C7 C1 72.1(9) . . . . ?
C3A C5 C6A C2 -56.0(18) . . . . ?
C4A C2 C6A C5 49.5(17) . . . . ?
C6A C2 C4A C3A -31(2) . . . . ?
C6A C5 C7 P1 135.6(9) . . . . ?
C6A C5 C7 C1 -39.4(9) . . . . ?
C6A C5 C3A C4A 40(2) . . . . ?

loop_
_exptl_oxdiff_crystal_face_indexfrac_h
_exptl_oxdiff_crystal_face_indexfrac_k
_exptl_oxdiff_crystal_face_indexfrac_l
_exptl_oxdiff_crystal_face_x
_exptl_oxdiff_crystal_face_y
_exptl_oxdiff_crystal_face_z
-0.0000 -0.0000 1.0000 -0.0220 0.0040 0.0004
0.0000 0.0000 -1.0000 0.0220 -0.0040 -0.0004
1.0000 1.0000 1.0001 -0.0329 -0.0567 0.0023
1.0000 -1.0000 0.0000 -0.0027 -0.0084 -0.0611
-2.0000 1.0000 -0.0001 0.0095 0.0429 0.0907
-1.0000 2.0000 0.0000 -0.0015 -0.0178 0.0925
-1.0000 -1.0000 0.9999 -0.0110 0.0647 -0.0014
